data_7020871
loop_
_publ_author_name
'Liu, Jinying'
'Ma, Chengbing'
'Chen, Hui'
'Hu, Mingqiang'
'Wen, Huimin'
'Cui, Honghua'
'Song, Xiaowei'
'Chen, Changneng'

_publ_section_title
;
 Syntheses, structures and magnetic properties of a family of
 heterometallic [Mn(II)(2)Mn(III)(2)Ln(III)(2)] clusters.
;
_journal_issue 7
_journal_name_full 'Dalton transactions (Cambridge, England : 2003)'
_journal_page_first 2423
_journal_page_last 2430
_journal_paper_doi 10.1039/c2dt32269b
_journal_volume 42
_journal_year 2013
_chemical_formula_moiety 'C62 H118 Mn4 N2 O28 Pr2'
_chemical_formula_sum 'C62 H118 Mn4 N2 O28 Pr2'
_chemical_formula_weight 1841.16
_space_group_IT_number 14
_symmetry_cell_setting monoclinic
_symmetry_space_group_name_Hall '-P 2yn'
_symmetry_space_group_name_H-M 'P 1 21/n 1'
_atom_sites_solution_hydrogens geom
_atom_sites_solution_primary direct
_atom_sites_solution_secondary difmap
_audit_creation_method
;
SHELXL-97

The four tert-butyl groups were each disordered into two positions
with occupancies of 55/45,75/25,69/31,71/29, respectively,
and the temperature factors of all atoms were restrained by using
the command DELU/SIMU/ISOR. The subsequent refinement gave good ellipsoid plot.

The bond lengths and bond angles of those four tert-butyl groups
were restrained by using DFIX.

All the hydrogens were added geometrically. The singly-deprotonated
triethanolamine ligands (H2tea C) were confirmed by the charge
consideration and bond-valence-sum (BVS) calculations, but no
difference fourier peak was found to be suitable for the definition
of the proton of H2tea- anions, and these four hydrogens were
calculated in the reported formula.
;
_cell_angle_alpha 90.00
_cell_angle_beta 112.960(3)
_cell_angle_gamma 90.00
_cell_formula_units_Z 2
_cell_length_a 17.5122(10)
_cell_length_b 11.4644(4)
_cell_length_c 22.0906(15)
_cell_measurement_reflns_used 2897
_cell_measurement_temperature 293(2)
_cell_measurement_theta_max 27.5011
_cell_measurement_theta_min 3.0597
_cell_volume 4083.7(4)
_computing_cell_refinement 'Bruker XSCANS'
_computing_data_collection 'Bruker XSCANS'
_computing_data_reduction 'Bruker SHELXTL'
_computing_molecular_graphics 'Bruker SHELXTL'
_computing_publication_material 'Bruker SHELXTL'
_computing_structure_refinement 'SHELXL-97 (Sheldrick, 1997)'
_computing_structure_solution 'SHELXS-97 (Sheldrick, 1990)'
_diffrn_ambient_temperature 293(2)
_diffrn_detector_area_resol_mean 14.6306
_diffrn_measured_fraction_theta_full 0.990
_diffrn_measured_fraction_theta_max 0.990
_diffrn_measurement_device_type 'Bruker P4'
_diffrn_measurement_method '\w scans'
_diffrn_radiation_monochromator graphite
_diffrn_radiation_source 'fine-focus sealed tube'
_diffrn_radiation_type MoK\a
_diffrn_radiation_wavelength 0.71073
_diffrn_reflns_av_R_equivalents 0.0289
_diffrn_reflns_av_sigmaI/netI 0.0288
_diffrn_reflns_limit_h_max 22
_diffrn_reflns_limit_h_min -22
_diffrn_reflns_limit_k_max 14
_diffrn_reflns_limit_k_min -14
_diffrn_reflns_limit_l_max 20
_diffrn_reflns_limit_l_min -28
_diffrn_reflns_number 30702
_diffrn_reflns_theta_full 27.47
_diffrn_reflns_theta_max 27.47
_diffrn_reflns_theta_min 3.09
_exptl_absorpt_coefficient_mu 1.842
_exptl_absorpt_correction_T_max 1.0000
_exptl_absorpt_correction_T_min 0.7394
_exptl_absorpt_correction_type multi-scan
_exptl_absorpt_process_details 'CrystalClear (Rigaku Corp., 2000)'
_exptl_crystal_colour BROWN
_exptl_crystal_density_diffrn 1.497
_exptl_crystal_density_method 'not measured'
_exptl_crystal_description PRISM
_exptl_crystal_F_000 1884
_exptl_crystal_size_max 0.62
_exptl_crystal_size_mid 0.42
_exptl_crystal_size_min 0.21
_refine_diff_density_max 1.597
_refine_diff_density_min -1.250
_refine_diff_density_rms 0.109
_refine_ls_extinction_method none
_refine_ls_goodness_of_fit_ref 1.006
_refine_ls_hydrogen_treatment constr
_refine_ls_matrix_type full
_refine_ls_number_parameters 554
_refine_ls_number_reflns 9268
_refine_ls_number_restraints 510
_refine_ls_restrained_S_all 1.034
_refine_ls_R_factor_all 0.0494
_refine_ls_R_factor_gt 0.0444
_refine_ls_shift/su_max 0.001
_refine_ls_shift/su_mean 0.000
_refine_ls_structure_factor_coef Fsqd
_refine_ls_weighting_details 'calc w=1/[\s^2^(Fo^2^)+(0.0700P)^2^+7.8924P] where P=(Fo^2^+2Fc^2^)/3'
_refine_ls_weighting_scheme calc
_refine_ls_wR_factor_gt 0.1193
_refine_ls_wR_factor_ref 0.1247
_reflns_number_gt 8313
_reflns_number_total 9268
_reflns_threshold_expression >2sigma(I)
_cod_data_source_file c2dt32269b.txt
_cod_data_source_block compound1
_cod_depositor_comments
;
The following automatic conversions were performed:

'_symmetry_cell_setting' value 'Monoclinic' changed to 'monoclinic'
according to /home/saulius/struct/CIF-dictionaries/cif_core.dic
dictionary named 'cif_core.dic' version 2.4.2 from
2011-04-26.

'_refine_ls_hydrogen_treatment' value 'CONSTR' changed
to 'constr' according to
/home/saulius/struct/CIF-dictionaries/cif_core.dic dictionary named
'cif_core.dic' version 2.4.2 from 2011-04-26.

Automatic conversion script
Id: cif_fix_values 1891 2012-01-12 08:04:46Z andrius 
;
_cod_original_sg_symbol_H-M P2(1)/n
_cod_database_code 7020871

loop_
_symmetry_equiv_pos_as_xyz
'x, y, z'
'-x+1/2, y+1/2, -z+1/2'
'-x, -y, -z'
'x-1/2, -y-1/2, z-1/2'

loop_
_atom_site_label
_atom_site_type_symbol
_atom_site_fract_x
_atom_site_fract_y
_atom_site_fract_z
_atom_site_U_iso_or_equiv
_atom_site_adp_type
_atom_site_occupancy
_atom_site_symmetry_multiplicity
_atom_site_calc_flag
_atom_site_refinement_flags
_atom_site_disorder_assembly
_atom_site_disorder_group
N1 N 0.1709(2) 0.1770(4) -0.01252(19) 0.0495(9) Uani 1 1 d . . .
Pr1 Pr 0.279036(11) 0.016568(18) 0.055828(10) 0.03031(8) Uani 1 1 d . . .
Mn1 Mn 0.40247(4) 0.03513(5) -0.03291(3) 0.03392(14) Uani 1 1 d . . .
Mn2 Mn 0.48815(4) 0.02300(6) -0.13162(3) 0.04399(17) Uani 1 1 d . . .
O1 O 0.1965(2) -0.0372(3) -0.06053(18) 0.0540(8) Uani 1 1 d . . .
O2 O 0.33172(16) 0.1349(2) -0.00922(14) 0.0402(6) Uani 1 1 d . . .
O3 O 0.1600(2) 0.0351(3) 0.0838(2) 0.0605(9) Uani 1 1 d . . .
O4 O 0.61681(16) 0.0719(2) -0.02759(14) 0.0388(6) Uani 1 1 d . . .
O5 O 0.52425(16) 0.0763(2) 0.05036(14) 0.0370(6) Uani 1 1 d . . .
O6 O 0.43656(17) 0.1436(3) -0.08306(14) 0.0416(6) Uani 1 1 d . . .
O7 O 0.4742(2) -0.1380(4) 0.1867(2) 0.0729(11) Uani 1 1 d . . .
O8 O 0.3452(2) -0.0753(4) 0.15535(19) 0.0707(11) Uani 1 1 d . . .
O9 O 0.4359(3) 0.1160(4) 0.1366(2) 0.0725(11) Uani 1 1 d U . .
O10 O 0.3142(2) 0.1815(4) 0.12424(18) 0.0661(10) Uani 1 1 d . . .
O11 O 0.1052(3) -0.1716(4) 0.0685(3) 0.0878(14) Uani 1 1 d . . .
O12 O 0.2200(2) -0.1698(3) 0.0488(2) 0.0619(9) Uani 1 1 d . . .
O13 O 0.3667(2) -0.0332(4) -0.19191(17) 0.0599(9) Uani 1 1 d . . .
O14 O 0.29869(19) -0.0252(3) -0.12482(16) 0.0483(7) Uani 1 1 d . . .
C1 C 0.1130(3) 0.0001(5) -0.0796(3) 0.0635(15) Uani 1 1 d . . .
H1A H 0.0890 -0.0353 -0.0512 0.076 Uiso 1 1 calc R . .
H1B H 0.0808 -0.0247 -0.1244 0.076 Uiso 1 1 calc R . .
C2 C 0.1096(3) 0.1314(5) -0.0752(3) 0.0643(14) Uani 1 1 d . . .
H2A H 0.1198 0.1659 -0.1114 0.077 Uiso 1 1 calc R . .
H2B H 0.0544 0.1544 -0.0794 0.077 Uiso 1 1 calc R . .
C3 C 0.2816(3) 0.2217(4) -0.0520(3) 0.0538(11) Uani 1 1 d . . .
H3A H 0.2508 0.1881 -0.0950 0.065 Uiso 1 1 calc R . .
H3B H 0.3163 0.2837 -0.0570 0.065 Uiso 1 1 calc R . .
C4 C 0.2222(3) 0.2703(4) -0.0239(3) 0.0584(12) Uani 1 1 d . . .
H4B H 0.2533 0.3095 0.0173 0.070 Uiso 1 1 calc R . .
H4C H 0.1863 0.3274 -0.0541 0.070 Uiso 1 1 calc R . .
C5 C 0.0963(3) 0.1206(5) 0.0567(3) 0.0604(13) Uani 1 1 d . . .
H5A H 0.0776 0.1481 0.0901 0.072 Uiso 1 1 calc R . .
H5B H 0.0494 0.0869 0.0210 0.072 Uiso 1 1 calc R . .
C6 C 0.1315(3) 0.2208(5) 0.0314(3) 0.0597(13) Uani 1 1 d . . .
H6A H 0.0875 0.2750 0.0076 0.072 Uiso 1 1 calc R . .
H6B H 0.1723 0.2621 0.0682 0.072 Uiso 1 1 calc R . .
C7 C 0.6266(3) 0.1939(4) -0.0136(2) 0.0439(9) Uani 1 1 d . . .
H7A H 0.6328 0.2331 -0.0503 0.053 Uiso 1 1 calc R . .
H7B H 0.6776 0.2055 0.0247 0.053 Uiso 1 1 calc R . .
C8 C 0.5436(3) 0.1981(4) 0.0580(2) 0.0433(9) Uani 1 1 d . . .
H8A H 0.5940 0.2091 0.0970 0.052 Uiso 1 1 calc R . .
H8B H 0.4992 0.2390 0.0650 0.052 Uiso 1 1 calc R . .
C9 C 0.4743(3) 0.2536(4) -0.0617(2) 0.0471(10) Uani 1 1 d . . .
H9A H 0.4351 0.3031 -0.0526 0.056 Uiso 1 1 calc R . .
H9B H 0.4849 0.2891 -0.0975 0.056 Uiso 1 1 calc R . .
C10 C 0.5556(2) 0.2524(3) -0.0008(2) 0.0425(9) Uani 1 1 d . . .
C11 C 0.5818(3) 0.3808(4) 0.0174(3) 0.0622(13) Uani 1 1 d . . .
H11A H 0.5899 0.4181 -0.0186 0.093 Uiso 1 1 calc R . .
H11B H 0.6327 0.3830 0.0557 0.093 Uiso 1 1 calc R . .
H11C H 0.5393 0.4209 0.0264 0.093 Uiso 1 1 calc R . .
C12 C 0.4073(3) -0.1292(5) 0.1940(2) 0.0568(12) Uani 1 1 d . A .
C13 C 0.4009(3) -0.1902(5) 0.2537(3) 0.0830(15) Uani 1 1 d DU . .
C14 C 0.4672(7) -0.1316(12) 0.3139(5) 0.110(3) Uani 0.545(8) 1 d PDU A 1
H14A H 0.4661 -0.1654 0.3534 0.166 Uiso 0.545(8) 1 calc PR A 1
H14B H 0.4560 -0.0496 0.3132 0.166 Uiso 0.545(8) 1 calc PR A 1
H14C H 0.5210 -0.1433 0.3129 0.166 Uiso 0.545(8) 1 calc PR A 1
C15 C 0.4227(9) -0.3182(7) 0.2535(7) 0.102(3) Uani 0.545(8) 1 d PDU A 1
H15A H 0.4185 -0.3562 0.2908 0.153 Uiso 0.545(8) 1 calc PR A 1
H15B H 0.4784 -0.3253 0.2557 0.153 Uiso 0.545(8) 1 calc PR A 1
H15C H 0.3851 -0.3541 0.2138 0.153 Uiso 0.545(8) 1 calc PR A 1
C16 C 0.3174(5) -0.1715(12) 0.2573(6) 0.097(3) Uani 0.545(8) 1 d PDU A 1
H16A H 0.3162 -0.2105 0.2954 0.145 Uiso 0.545(8) 1 calc PR A 1
H16B H 0.2746 -0.2026 0.2185 0.145 Uiso 0.545(8) 1 calc PR A 1
H16C H 0.3083 -0.0895 0.2604 0.145 Uiso 0.545(8) 1 calc PR A 1
C14' C 0.3890(10) -0.0999(11) 0.2995(7) 0.106(3) Uani 0.455(8) 1 d PDU A 2
H14D H 0.3848 -0.1383 0.3366 0.158 Uiso 0.455(8) 1 calc PR A 2
H14E H 0.3392 -0.0565 0.2764 0.158 Uiso 0.455(8) 1 calc PR A 2
H14F H 0.4356 -0.0477 0.3143 0.158 Uiso 0.455(8) 1 calc PR A 2
C15' C 0.4749(7) -0.2685(12) 0.2897(7) 0.095(3) Uani 0.455(8) 1 d PDU A 2
H15D H 0.4680 -0.3042 0.3266 0.143 Uiso 0.455(8) 1 calc PR A 2
H15E H 0.5247 -0.2227 0.3049 0.143 Uiso 0.455(8) 1 calc PR A 2
H15F H 0.4785 -0.3280 0.2604 0.143 Uiso 0.455(8) 1 calc PR A 2
C16' C 0.3231(7) -0.2678(13) 0.2276(7) 0.106(3) Uani 0.455(8) 1 d PDU A 2
H16D H 0.3166 -0.3070 0.2637 0.159 Uiso 0.455(8) 1 calc PR A 2
H16E H 0.3289 -0.3245 0.1977 0.159 Uiso 0.455(8) 1 calc PR A 2
H16F H 0.2752 -0.2203 0.2050 0.159 Uiso 0.455(8) 1 calc PR A 2
C17 C 0.3922(3) 0.1851(4) 0.1526(2) 0.0533(11) Uani 1 1 d . B .
C18 C 0.4310(4) 0.2799(6) 0.2028(3) 0.0934(18) Uani 1 1 d DU . .
C19 C 0.4337(8) 0.3875(9) 0.1621(5) 0.110(3) Uani 0.650(8) 1 d PDU B 1
H19A H 0.3781 0.4125 0.1361 0.166 Uiso 0.650(8) 1 calc PR B 1
H19B H 0.4614 0.3678 0.1336 0.166 Uiso 0.650(8) 1 calc PR B 1
H19C H 0.4631 0.4494 0.1911 0.166 Uiso 0.650(8) 1 calc PR B 1
C20 C 0.3818(7) 0.3075(12) 0.2438(6) 0.113(3) Uani 0.650(8) 1 d PDU B 1
H20A H 0.3831 0.2418 0.2712 0.169 Uiso 0.650(8) 1 calc PR B 1
H20B H 0.3254 0.3242 0.2155 0.169 Uiso 0.650(8) 1 calc PR B 1
H20C H 0.4055 0.3742 0.2710 0.169 Uiso 0.650(8) 1 calc PR B 1
C21 C 0.5196(5) 0.2451(11) 0.2452(6) 0.115(3) Uani 0.650(8) 1 d PDU B 1
H21A H 0.5192 0.1754 0.2692 0.173 Uiso 0.650(8) 1 calc PR B 1
H21B H 0.5460 0.3068 0.2755 0.173 Uiso 0.650(8) 1 calc PR B 1
H21C H 0.5496 0.2309 0.2177 0.173 Uiso 0.650(8) 1 calc PR B 1
C19' C 0.5201(6) 0.3155(19) 0.2186(11) 0.111(3) Uani 0.350(8) 1 d PDU B 2
H19D H 0.5567 0.2561 0.2449 0.166 Uiso 0.350(8) 1 calc PR B 2
H19E H 0.5315 0.3877 0.2425 0.166 Uiso 0.350(8) 1 calc PR B 2
H19F H 0.5285 0.3251 0.1785 0.166 Uiso 0.350(8) 1 calc PR B 2
C20' C 0.3744(11) 0.3863(13) 0.1880(11) 0.114(4) Uani 0.350(8) 1 d PDU B 2
H20D H 0.3371 0.3788 0.2101 0.172 Uiso 0.350(8) 1 calc PR B 2
H20E H 0.3431 0.3916 0.1414 0.172 Uiso 0.350(8) 1 calc PR B 2
H20F H 0.4073 0.4554 0.2030 0.172 Uiso 0.350(8) 1 calc PR B 2
C21' C 0.4255(13) 0.2170(18) 0.2623(8) 0.113(3) Uani 0.350(8) 1 d PDU B 2
H21D H 0.3975 0.1438 0.2484 0.170 Uiso 0.350(8) 1 calc PR B 2
H21E H 0.3951 0.2645 0.2810 0.170 Uiso 0.350(8) 1 calc PR B 2
H21F H 0.4804 0.2035 0.2946 0.170 Uiso 0.350(8) 1 calc PR B 2
C22 C 0.1602(3) -0.2219(5) 0.0543(3) 0.0582(12) Uani 1 1 d . C .
C23 C 0.1519(3) -0.3542(5) 0.0406(3) 0.0834(15) Uani 1 1 d DU . .
C24 C 0.0910(6) -0.3638(10) -0.0301(4) 0.103(3) Uani 0.661(9) 1 d PDU C 1
H24A H 0.0354 -0.3609 -0.0317 0.155 Uiso 0.661(9) 1 calc PR C 1
H24B H 0.0994 -0.4364 -0.0483 0.155 Uiso 0.661(9) 1 calc PR C 1
H24C H 0.0995 -0.3003 -0.0550 0.155 Uiso 0.661(9) 1 calc PR C 1
C25 C 0.2339(5) -0.4092(9) 0.0498(6) 0.098(3) Uani 0.661(9) 1 d PDU C 1
H25A H 0.2651 -0.4234 0.0957 0.147 Uiso 0.661(9) 1 calc PR C 1
H25B H 0.2644 -0.3576 0.0333 0.147 Uiso 0.661(9) 1 calc PR C 1
H25C H 0.2243 -0.4817 0.0262 0.147 Uiso 0.661(9) 1 calc PR C 1
C26 C 0.1134(7) -0.4079(10) 0.0858(5) 0.101(3) Uani 0.661(9) 1 d PDU C 1
H26A H 0.1312 -0.3648 0.1262 0.152 Uiso 0.661(9) 1 calc PR C 1
H26B H 0.1309 -0.4876 0.0949 0.152 Uiso 0.661(9) 1 calc PR C 1
H26C H 0.0541 -0.4048 0.0645 0.152 Uiso 0.661(9) 1 calc PR C 1
C24' C 0.1605(13) -0.3683(19) -0.0253(6) 0.100(4) Uani 0.339(9) 1 d PDU C 2
H24D H 0.1556 -0.4492 -0.0373 0.150 Uiso 0.339(9) 1 calc PR C 2
H24E H 0.2137 -0.3396 -0.0215 0.150 Uiso 0.339(9) 1 calc PR C 2
H24F H 0.1175 -0.3247 -0.0585 0.150 Uiso 0.339(9) 1 calc PR C 2
C25' C 0.2271(8) -0.4062(18) 0.0963(8) 0.100(4) Uani 0.339(9) 1 d PDU C 2
H25D H 0.2209 -0.3961 0.1372 0.150 Uiso 0.339(9) 1 calc PR C 2
H25E H 0.2765 -0.3672 0.0982 0.150 Uiso 0.339(9) 1 calc PR C 2
H25F H 0.2310 -0.4878 0.0883 0.150 Uiso 0.339(9) 1 calc PR C 2
C26' C 0.0711(7) -0.4055(19) 0.0388(11) 0.099(4) Uani 0.339(9) 1 d PDU C 2
H26D H 0.0682 -0.3962 0.0811 0.149 Uiso 0.339(9) 1 calc PR C 2
H26E H 0.0687 -0.4870 0.0281 0.149 Uiso 0.339(9) 1 calc PR C 2
H26F H 0.0252 -0.3658 0.0062 0.149 Uiso 0.339(9) 1 calc PR C 2
C27 C 0.3035(3) -0.0504(5) -0.1795(2) 0.0485(10) Uani 1 1 d . D .
C28 C 0.2272(3) -0.1090(5) -0.2329(3) 0.0731(14) Uani 1 1 d DU . .
C29 C 0.1537(4) -0.0269(7) -0.2494(5) 0.079(2) Uani 0.689(7) 1 d PDU D 1
H29A H 0.1058 -0.0616 -0.2826 0.119 Uiso 0.689(7) 1 calc PR D 1
H29B H 0.1661 0.0456 -0.2654 0.119 Uiso 0.689(7) 1 calc PR D 1
H29C H 0.1429 -0.0128 -0.2106 0.119 Uiso 0.689(7) 1 calc PR D 1
C30 C 0.2104(7) -0.2197(7) -0.2007(5) 0.101(3) Uani 0.689(7) 1 d PDU D 1
H30A H 0.1636 -0.2603 -0.2318 0.151 Uiso 0.689(7) 1 calc PR D 1
H30B H 0.1989 -0.1984 -0.1631 0.151 Uiso 0.689(7) 1 calc PR D 1
H30C H 0.2583 -0.2694 -0.1871 0.151 Uiso 0.689(7) 1 calc PR D 1
C31 C 0.2449(6) -0.1403(10) -0.2926(4) 0.099(2) Uani 0.689(7) 1 d PDU D 1
H31A H 0.1969 -0.1767 -0.3249 0.148 Uiso 0.689(7) 1 calc PR D 1
H31B H 0.2910 -0.1933 -0.2801 0.148 Uiso 0.689(7) 1 calc PR D 1
H31C H 0.2582 -0.0709 -0.3108 0.148 Uiso 0.689(7) 1 calc PR D 1
C29' C 0.2154(13) -0.0373(16) -0.2947(7) 0.096(4) Uani 0.311(7) 1 d PDU D 2
H29D H 0.1693 -0.0679 -0.3315 0.144 Uiso 0.311(7) 1 calc PR D 2
H29E H 0.2647 -0.0418 -0.3037 0.144 Uiso 0.311(7) 1 calc PR D 2
H29F H 0.2047 0.0427 -0.2877 0.144 Uiso 0.311(7) 1 calc PR D 2
C30' C 0.1476(8) -0.1055(18) -0.2202(9) 0.084(3) Uani 0.311(7) 1 d PDU D 2
H30D H 0.1040 -0.1441 -0.2555 0.126 Uiso 0.311(7) 1 calc PR D 2
H30E H 0.1321 -0.0258 -0.2177 0.126 Uiso 0.311(7) 1 calc PR D 2
H30F H 0.1565 -0.1443 -0.1795 0.126 Uiso 0.311(7) 1 calc PR D 2
C31' C 0.2502(11) -0.2338(9) -0.2429(10) 0.092(3) Uani 0.311(7) 1 d PDU D 2
H31D H 0.2034 -0.2711 -0.2761 0.138 Uiso 0.311(7) 1 calc PR D 2
H31E H 0.2656 -0.2761 -0.2023 0.138 Uiso 0.311(7) 1 calc PR D 2
H31F H 0.2959 -0.2329 -0.2566 0.138 Uiso 0.311(7) 1 calc PR D 2

loop_
_atom_site_aniso_label
_atom_site_aniso_U_11
_atom_site_aniso_U_22
_atom_site_aniso_U_33
_atom_site_aniso_U_23
_atom_site_aniso_U_13
_atom_site_aniso_U_12
N1 0.0350(17) 0.060(2) 0.054(2) 0.0001(18) 0.0187(16) 0.0113(16)
Pr1 0.02208(11) 0.03913(13) 0.03136(14) 0.00103(7) 0.01220(9) 0.00489(7)
Mn1 0.0281(3) 0.0393(3) 0.0361(3) 0.0028(2) 0.0143(2) 0.0061(2)
Mn2 0.0352(3) 0.0611(4) 0.0395(4) 0.0060(3) 0.0188(3) 0.0087(3)
O1 0.0361(15) 0.067(2) 0.056(2) -0.0115(16) 0.0153(14) -0.0004(15)
O2 0.0335(13) 0.0431(14) 0.0469(16) 0.0048(12) 0.0187(12) 0.0097(11)
O3 0.0433(18) 0.069(2) 0.078(3) 0.0012(19) 0.0327(18) 0.0071(16)
O4 0.0358(13) 0.0376(14) 0.0474(16) 0.0036(12) 0.0210(12) 0.0051(11)
O5 0.0322(13) 0.0401(14) 0.0399(15) 0.0003(11) 0.0153(11) 0.0058(11)
O6 0.0341(13) 0.0474(15) 0.0444(16) 0.0082(13) 0.0166(12) 0.0070(12)
O7 0.072(2) 0.090(3) 0.075(3) 0.030(2) 0.048(2) 0.019(2)
O8 0.058(2) 0.088(3) 0.063(2) 0.027(2) 0.0197(18) 0.009(2)
O9 0.082(2) 0.073(2) 0.081(2) -0.0011(19) 0.053(2) 0.0162(19)
O10 0.0480(18) 0.080(3) 0.062(2) -0.0190(19) 0.0127(16) -0.0056(18)
O11 0.064(2) 0.072(3) 0.149(4) 0.007(3) 0.065(3) 0.001(2)
O12 0.0540(19) 0.0548(19) 0.089(3) -0.0001(18) 0.0409(19) -0.0033(16)
O13 0.0393(17) 0.098(3) 0.0421(19) -0.0084(18) 0.0150(15) 0.0026(17)
O14 0.0345(15) 0.066(2) 0.0424(18) -0.0064(14) 0.0133(13) 0.0033(13)
C1 0.035(2) 0.093(4) 0.057(3) -0.019(3) 0.013(2) -0.006(2)
C2 0.037(2) 0.087(4) 0.060(3) 0.002(3) 0.010(2) 0.013(2)
C3 0.048(2) 0.051(2) 0.069(3) 0.019(2) 0.031(2) 0.018(2)
C4 0.051(3) 0.051(3) 0.079(4) 0.013(2) 0.031(2) 0.018(2)
C5 0.041(2) 0.076(3) 0.072(3) -0.008(3) 0.031(2) 0.008(2)
C6 0.046(2) 0.063(3) 0.076(3) -0.006(3) 0.031(2) 0.015(2)
C7 0.0369(19) 0.039(2) 0.060(3) -0.0003(18) 0.0230(19) 0.0004(16)
C8 0.040(2) 0.041(2) 0.051(2) -0.0051(18) 0.0193(19) 0.0047(16)
C9 0.040(2) 0.042(2) 0.060(3) 0.0103(19) 0.020(2) 0.0067(17)
C10 0.0351(19) 0.0366(19) 0.058(3) 0.0008(18) 0.0210(18) 0.0038(15)
C11 0.054(3) 0.041(2) 0.094(4) -0.004(2) 0.031(3) 0.000(2)
C12 0.051(3) 0.075(3) 0.048(3) 0.013(2) 0.024(2) 0.008(2)
C13 0.081(3) 0.110(4) 0.075(3) 0.025(3) 0.048(3) 0.011(3)
C14 0.111(5) 0.132(6) 0.091(5) 0.008(5) 0.043(5) -0.003(5)
C15 0.108(6) 0.106(5) 0.097(6) 0.023(5) 0.046(5) 0.010(5)
C16 0.094(4) 0.126(5) 0.093(5) 0.024(5) 0.062(4) 0.008(4)
C14' 0.110(5) 0.124(5) 0.093(5) 0.010(4) 0.050(5) 0.013(5)
C15' 0.096(5) 0.108(6) 0.090(6) 0.028(5) 0.046(5) 0.013(5)
C16' 0.101(5) 0.121(6) 0.103(6) 0.022(5) 0.047(5) -0.002(5)
C17 0.048(2) 0.060(3) 0.057(3) -0.016(2) 0.026(2) 0.000(2)
C18 0.082(3) 0.105(4) 0.093(3) -0.041(3) 0.033(3) -0.008(3)
C19 0.106(5) 0.098(5) 0.117(6) -0.030(4) 0.032(4) -0.010(5)
C20 0.113(5) 0.124(5) 0.106(5) -0.046(4) 0.048(4) -0.001(5)
C21 0.093(4) 0.119(5) 0.109(5) -0.028(5) 0.012(4) -0.011(4)
C19' 0.097(5) 0.111(6) 0.111(6) -0.025(5) 0.027(5) -0.014(5)
C20' 0.112(6) 0.110(6) 0.113(6) -0.034(5) 0.035(6) 0.003(5)
C21' 0.106(6) 0.118(6) 0.106(5) -0.028(5) 0.030(5) -0.012(5)
C22 0.043(2) 0.060(3) 0.074(3) 0.008(3) 0.025(2) -0.002(2)
C23 0.074(3) 0.068(3) 0.109(4) 0.006(3) 0.036(3) -0.008(2)
C24 0.095(5) 0.092(5) 0.111(5) -0.013(5) 0.028(4) -0.005(5)
C25 0.085(4) 0.072(5) 0.129(6) -0.004(5) 0.033(4) 0.006(4)
C26 0.102(5) 0.085(5) 0.119(5) 0.009(5) 0.046(4) -0.019(4)
C24' 0.096(6) 0.089(6) 0.112(5) -0.009(6) 0.037(5) -0.007(6)
C25' 0.089(5) 0.081(6) 0.119(6) 0.006(6) 0.028(5) 0.003(5)
C26' 0.088(5) 0.084(6) 0.121(7) 0.005(6) 0.035(5) -0.016(5)
C27 0.036(2) 0.064(3) 0.043(2) -0.006(2) 0.0134(18) 0.009(2)
C28 0.051(2) 0.096(3) 0.066(3) -0.026(3) 0.017(2) -0.002(2)
C29 0.047(4) 0.101(5) 0.070(5) -0.014(4) 0.003(3) 0.003(3)
C30 0.090(5) 0.094(5) 0.098(5) -0.021(4) 0.015(4) -0.012(4)
C31 0.079(4) 0.129(5) 0.081(4) -0.037(4) 0.024(4) -0.005(4)
C29' 0.082(6) 0.109(6) 0.083(6) -0.012(5) 0.017(5) -0.015(6)
C30' 0.058(5) 0.103(6) 0.080(6) -0.017(5) 0.015(4) -0.003(5)
C31' 0.076(5) 0.097(5) 0.090(6) -0.026(5) 0.019(5) -0.004(5)

loop_
_atom_type_symbol
_atom_type_description
_atom_type_scat_dispersion_real
_atom_type_scat_dispersion_imag
_atom_type_scat_source
C C 0.0033 0.0016 'International Tables Vol C Tables 4.2.6.8 and 6.1.1.4'
H H 0.0000 0.0000 'International Tables Vol C Tables 4.2.6.8 and 6.1.1.4'
N N 0.0061 0.0033 'International Tables Vol C Tables 4.2.6.8 and 6.1.1.4'
O O 0.0106 0.0060 'International Tables Vol C Tables 4.2.6.8 and 6.1.1.4'
Mn Mn 0.3368 0.7283 'International Tables Vol C Tables 4.2.6.8 and 6.1.1.4'
Pr Pr -0.2180 2.8214 'International Tables Vol C Tables 4.2.6.8 and 6.1.1.4'

loop_
_geom_angle_atom_site_label_1
_geom_angle_atom_site_label_2
_geom_angle_atom_site_label_3
_geom_angle
_geom_angle_site_symmetry_1
_geom_angle_site_symmetry_3
C2 N1 C4 111.4(4) . .
C2 N1 C6 112.3(4) . .
C4 N1 C6 109.6(4) . .
C2 N1 Pr1 112.6(3) . .
C4 N1 Pr1 104.6(2) . .
C6 N1 Pr1 105.9(3) . .
O8 Pr1 O12 72.04(15) . .
O8 Pr1 O10 81.14(15) . .
O12 Pr1 O10 140.55(14) . .
O8 Pr1 O4 84.46(12) . 3_655
O12 Pr1 O4 87.55(11) . 3_655
O10 Pr1 O4 118.57(11) . 3_655
O8 Pr1 O2 131.38(12) . .
O12 Pr1 O2 137.19(12) . .
O10 Pr1 O2 82.25(12) . .
O4 Pr1 O2 64.59(9) 3_655 .
O8 Pr1 O3 87.62(14) . .
O12 Pr1 O3 72.22(12) . .
O10 Pr1 O3 78.40(13) . .
O4 Pr1 O3 159.70(11) 3_655 .
O2 Pr1 O3 132.60(11) . .
O8 Pr1 O1 138.34(15) . .
O12 Pr1 O1 69.09(13) . .
O10 Pr1 O1 140.01(13) . .
O4 Pr1 O1 79.54(10) 3_655 .
O2 Pr1 O1 74.10(11) . .
O3 Pr1 O1 94.33(13) . .
O8 Pr1 N1 147.53(14) . .
O12 Pr1 N1 113.28(13) . .
O10 Pr1 N1 75.95(13) . .
O4 Pr1 N1 126.77(11) 3_655 .
O2 Pr1 N1 67.89(10) . .
O3 Pr1 N1 65.58(13) . .
O1 Pr1 N1 65.47(12) . .
O8 Pr1 O9 65.43(14) . .
O12 Pr1 O9 133.83(13) . .
O10 Pr1 O9 48.09(11) . .
O4 Pr1 O9 71.63(10) 3_655 .
O2 Pr1 O9 69.48(11) . .
O3 Pr1 O9 121.46(12) . .
O1 Pr1 O9 140.55(11) . .
N1 Pr1 O9 112.17(12) . .
O8 Pr1 C17 70.51(16) . .
O12 Pr1 C17 141.85(14) . .
O10 Pr1 C17 23.71(12) . .
O4 Pr1 C17 95.82(11) 3_655 .
O2 Pr1 C17 76.18(12) . .
O3 Pr1 C17 99.10(13) . .
O1 Pr1 C17 148.91(14) . .
N1 Pr1 C17 94.93(14) . .
O9 Pr1 C17 24.47(11) . .
O8 Pr1 Mn1 112.21(10) . .
O12 Pr1 Mn1 112.06(9) . .
O10 Pr1 Mn1 104.57(10) . .
O4 Pr1 Mn1 32.82(7) 3_655 .
O2 Pr1 Mn1 32.16(6) . .
O3 Pr1 Mn1 160.15(10) . .
O1 Pr1 Mn1 70.59(8) . .
N1 Pr1 Mn1 95.77(8) . .
O9 Pr1 Mn1 70.57(7) . .
C17 Pr1 Mn1 88.80(9) . .
O2 Mn1 O6 98.79(13) . .
O2 Mn1 O4 83.32(12) . 3_655
O6 Mn1 O4 171.97(12) . 3_655
O2 Mn1 O5 174.70(12) . 3_655
O6 Mn1 O5 86.17(12) . 3_655
O4 Mn1 O5 91.52(12) 3_655 3_655
O2 Mn1 O14 92.85(12) . .
O6 Mn1 O14 90.12(13) . .
O4 Mn1 O14 97.54(13) 3_655 .
O5 Mn1 O14 88.99(11) 3_655 .
O2 Mn1 O5 99.19(11) . .
O6 Mn1 O5 85.80(11) . .
O4 Mn1 O5 86.21(11) 3_655 .
O5 Mn1 O5 79.22(12) 3_655 .
O14 Mn1 O5 167.74(11) . .
O2 Mn1 Mn2 140.11(9) . .
O6 Mn1 Mn2 43.38(9) . .
O4 Mn1 Mn2 136.06(8) 3_655 .
O5 Mn1 Mn2 45.17(8) 3_655 .
O14 Mn1 Mn2 78.03(9) . .
O5 Mn1 Mn2 91.14(7) . .
O2 Mn1 Pr1 42.30(9) . .
O6 Mn1 Pr1 141.08(9) . .
O4 Mn1 Pr1 41.57(8) 3_655 .
O5 Mn1 Pr1 132.72(8) 3_655 .
O14 Mn1 Pr1 91.68(9) . .
O5 Mn1 Pr1 98.76(7) . .
Mn2 Mn1 Pr1 169.26(3) . .
O7 Mn2 O9 95.69(16) 3_655 3_655
O7 Mn2 O13 107.23(16) 3_655 .
O9 Mn2 O13 103.69(17) 3_655 .
O7 Mn2 O6 100.12(14) 3_655 .
O9 Mn2 O6 155.25(14) 3_655 .
O13 Mn2 O6 89.70(12) . .
O7 Mn2 O5 164.21(15) 3_655 3_655
O9 Mn2 O5 85.20(13) 3_655 3_655
O13 Mn2 O5 87.78(13) . 3_655
O6 Mn2 O5 74.47(10) . 3_655
O7 Mn2 Mn1 137.65(12) 3_655 .
O9 Mn2 Mn1 124.07(11) 3_655 .
O13 Mn2 Mn1 79.22(10) . .
O6 Mn2 Mn1 37.53(8) . .
O5 Mn2 Mn1 38.87(7) 3_655 .
C1 O1 Pr1 110.4(3) . .
C3 O2 Mn1 122.6(3) . .
C3 O2 Pr1 120.8(2) . .
Mn1 O2 Pr1 105.54(12) . .
C5 O3 Pr1 124.4(3) . .
C7 O4 Mn1 120.6(3) . 3_655
C7 O4 Pr1 115.8(2) . 3_655
Mn1 O4 Pr1 105.61(11) 3_655 3_655
C8 O5 Mn1 121.2(2) . 3_655
C8 O5 Mn2 120.1(2) . 3_655
Mn1 O5 Mn2 95.96(11) 3_655 3_655
C8 O5 Mn1 113.9(2) . .
Mn1 O5 Mn1 100.78(12) 3_655 .
Mn2 O5 Mn1 101.16(11) 3_655 .
C9 O6 Mn1 126.7(3) . .
C9 O6 Mn2 120.4(2) . .
Mn1 O6 Mn2 99.10(13) . .
C12 O7 Mn2 123.7(4) . 3_655
C12 O8 Pr1 148.9(4) . .
C17 O9 Mn2 165.2(4) . 3_655
C17 O9 Pr1 83.3(3) . .
Mn2 O9 Pr1 97.96(16) 3_655 .
C17 O10 Pr1 107.9(3) . .
C22 O12 Pr1 142.1(3) . .
C27 O13 Mn2 131.6(3) . .
C27 O14 Mn1 126.7(3) . .
O1 C1 C2 110.1(4) . .
O1 C1 H1A 109.6 . .
C2 C1 H1A 109.6 . .
O1 C1 H1B 109.6 . .
C2 C1 H1B 109.6 . .
H1A C1 H1B 108.2 . .
N1 C2 C1 112.4(4) . .
N1 C2 H2A 109.1 . .
C1 C2 H2A 109.1 . .
N1 C2 H2B 109.1 . .
C1 C2 H2B 109.1 . .
H2A C2 H2B 107.9 . .
O2 C3 C4 109.3(4) . .
O2 C3 H3A 109.8 . .
C4 C3 H3A 109.8 . .
O2 C3 H3B 109.8 . .
C4 C3 H3B 109.8 . .
H3A C3 H3B 108.3 . .
N1 C4 C3 111.4(4) . .
N1 C4 H4B 109.4 . .
C3 C4 H4B 109.4 . .
N1 C4 H4C 109.4 . .
C3 C4 H4C 109.4 . .
H4B C4 H4C 108.0 . .
O3 C5 C6 108.2(4) . .
O3 C5 H5A 110.1 . .
C6 C5 H5A 110.1 . .
O3 C5 H5B 110.1 . .
C6 C5 H5B 110.1 . .
H5A C5 H5B 108.4 . .
N1 C6 C5 110.3(4) . .
N1 C6 H6A 109.6 . .
C5 C6 H6A 109.6 . .
N1 C6 H6B 109.6 . .
C5 C6 H6B 109.6 . .
H6A C6 H6B 108.1 . .
O4 C7 C10 115.5(3) . .
O4 C7 H7A 108.4 . .
C10 C7 H7A 108.4 . .
O4 C7 H7B 108.4 . .
C10 C7 H7B 108.4 . .
H7A C7 H7B 107.5 . .
O5 C8 C10 113.7(3) . .
O5 C8 H8A 108.8 . .
C10 C8 H8A 108.8 . .
O5 C8 H8B 108.8 . .
C10 C8 H8B 108.8 . .
H8A C8 H8B 107.7 . .
O6 C9 C10 116.0(3) . .
O6 C9 H9A 108.3 . .
C10 C9 H9A 108.3 . .
O6 C9 H9B 108.3 . .
C10 C9 H9B 108.3 . .
H9A C9 H9B 107.4 . .
C9 C10 C7 112.6(4) . .
C9 C10 C8 111.3(3) . .
C7 C10 C8 111.6(3) . .
C9 C10 C11 107.5(4) . .
C7 C10 C11 106.5(3) . .
C8 C10 C11 107.0(4) . .
C10 C11 H11A 109.5 . .
C10 C11 H11B 109.5 . .
H11A C11 H11B 109.5 . .
C10 C11 H11C 109.5 . .
H11A C11 H11C 109.5 . .
H11B C11 H11C 109.5 . .
O7 C12 O8 124.2(5) . .
O7 C12 C13 117.5(4) . .
O8 C12 C13 118.4(4) . .
C16 C13 C15 112.8(6) . .
C16 C13 C14' 58.7(7) . .
C15 C13 C14' 139.7(9) . .
C16 C13 C15' 134.4(8) . .
C15 C13 C15' 42.8(7) . .
C14' C13 C15' 111.3(6) . .
C16 C13 C16' 50.8(7) . .
C15 C13 C16' 68.1(7) . .
C14' C13 C16' 108.2(6) . .
C15' C13 C16' 107.7(6) . .
C16 C13 C14 108.1(6) . .
C15 C13 C14 108.6(6) . .
C14' C13 C14 51.6(7) . .
C15' C13 C14 66.6(7) . .
C16' C13 C14 146.7(8) . .
C16 C13 C12 112.2(6) . .
C15 C13 C12 109.6(7) . .
C14' C13 C12 109.7(8) . .
C15' C13 C12 112.8(7) . .
C16' C13 C12 107.0(7) . .
C14 C13 C12 105.1(7) . .
C13 C14 H14A 109.5 . .
C13 C14 H14B 109.5 . .
H14A C14 H14B 109.5 . .
C13 C14 H14C 109.5 . .
H14A C14 H14C 109.5 . .
H14B C14 H14C 109.5 . .
C13 C15 H15A 109.5 . .
C13 C15 H15B 109.5 . .
H15A C15 H15B 109.5 . .
C13 C15 H15C 109.5 . .
H15A C15 H15C 109.5 . .
H15B C15 H15C 109.5 . .
C13 C16 H16A 109.5 . .
C13 C16 H16B 109.5 . .
H16A C16 H16B 109.5 . .
C13 C16 H16C 109.5 . .
H16A C16 H16C 109.5 . .
H16B C16 H16C 109.5 . .
C13 C14' H14D 109.5 . .
C13 C14' H14E 109.5 . .
H14D C14' H14E 109.5 . .
C13 C14' H14F 109.5 . .
H14D C14' H14F 109.5 . .
H14E C14' H14F 109.5 . .
C13 C15' H15D 109.5 . .
C13 C15' H15E 109.5 . .
H15D C15' H15E 109.5 . .
C13 C15' H15F 109.5 . .
H15D C15' H15F 109.5 . .
H15E C15' H15F 109.5 . .
C13 C16' H16D 109.5 . .
C13 C16' H16E 109.5 . .
H16D C16' H16E 109.5 . .
C13 C16' H16F 109.5 . .
H16D C16' H16F 109.5 . .
H16E C16' H16F 109.5 . .
O9 C17 O10 120.3(5) . .
O9 C17 C18 121.0(5) . .
O10 C17 C18 118.5(4) . .
O9 C17 Pr1 72.2(3) . .
O10 C17 Pr1 48.4(2) . .
C18 C17 Pr1 166.6(3) . .
C20 C18 C19' 125.7(10) . .
C20 C18 C17 113.1(6) . .
C19' C18 C17 119.3(9) . .
C20 C18 C21' 48.9(8) . .
C19' C18 C21' 109.4(7) . .
C17 C18 C21' 97.5(9) . .
C20 C18 C20' 59.0(8) . .
C19' C18 C20' 111.1(7) . .
C17 C18 C20' 110.4(9) . .
C21' C18 C20' 107.9(7) . .
C20 C18 C21 111.8(6) . .
C19' C18 C21 38.5(8) . .
C17 C18 C21 108.8(6) . .
C21' C18 C21 74.9(8) . .
C20' C18 C21 139.9(10) . .
C20 C18 C19 109.8(6) . .
C19' C18 C19 69.9(8) . .
C17 C18 C19 104.7(6) . .
C21' C18 C19 154.7(10) . .
C20' C18 C19 53.0(8) . .
C21 C18 C19 108.3(6) . .
C18 C19 H19A 109.5 . .
C18 C19 H19B 109.5 . .
H19A C19 H19B 109.5 . .
C18 C19 H19C 109.5 . .
H19A C19 H19C 109.5 . .
H19B C19 H19C 109.5 . .
C18 C20 H20A 109.5 . .
C18 C20 H20B 109.5 . .
H20A C20 H20B 109.5 . .
C18 C20 H20C 109.5 . .
H20A C20 H20C 109.5 . .
H20B C20 H20C 109.5 . .
C18 C21 H21A 109.5 . .
C18 C21 H21B 109.5 . .
H21A C21 H21B 109.5 . .
C18 C21 H21C 109.5 . .
H21A C21 H21C 109.5 . .
H21B C21 H21C 109.5 . .
C18 C19' H19D 109.5 . .
C18 C19' H19E 109.5 . .
H19D C19' H19E 109.5 . .
C18 C19' H19F 109.5 . .
H19D C19' H19F 109.5 . .
H19E C19' H19F 109.5 . .
C18 C20' H20D 109.5 . .
C18 C20' H20E 109.5 . .
H20D C20' H20E 109.5 . .
C18 C20' H20F 109.5 . .
H20D C20' H20F 109.5 . .
H20E C20' H20F 109.5 . .
C18 C21' H21D 109.5 . .
C18 C21' H21E 109.5 . .
H21D C21' H21E 109.5 . .
C18 C21' H21F 109.5 . .
H21D C21' H21F 109.5 . .
H21E C21' H21F 109.5 . .
O12 C22 O11 123.7(5) . .
O12 C22 C23 117.9(5) . .
O11 C22 C23 118.4(5) . .
C25 C23 C24 111.1(6) . .
C25 C23 C26 112.5(6) . .
C24 C23 C26 109.3(5) . .
C25 C23 C26' 132.1(10) . .
C24 C23 C26' 70.8(8) . .
C26 C23 C26' 38.7(7) . .
C25 C23 C25' 41.7(8) . .
C24 C23 C25' 147.3(10) . .
C26 C23 C25' 77.3(8) . .
C26' C23 C25' 111.8(7) . .
C25 C23 C22 111.9(6) . .
C24 C23 C22 104.4(6) . .
C26 C23 C22 107.4(6) . .
C26' C23 C22 113.7(9) . .
C25' C23 C22 103.9(9) . .
C25 C23 C24' 69.0(8) . .
C24 C23 C24' 45.7(7) . .
C26 C23 C24' 143.9(9) . .
C26' C23 C24' 111.8(7) . .
C25' C23 C24' 110.6(7) . .
C22 C23 C24' 104.7(9) . .
C23 C24 H24A 109.5 . .
C23 C24 H24B 109.5 . .
H24A C24 H24B 109.5 . .
C23 C24 H24C 109.5 . .
H24A C24 H24C 109.5 . .
H24B C24 H24C 109.5 . .
C23 C25 H25A 109.5 . .
C23 C25 H25B 109.5 . .
H25A C25 H25B 109.5 . .
C23 C25 H25C 109.5 . .
H25A C25 H25C 109.5 . .
H25B C25 H25C 109.5 . .
C23 C26 H26A 109.5 . .
C23 C26 H26B 109.5 . .
H26A C26 H26B 109.5 . .
C23 C26 H26C 109.5 . .
H26A C26 H26C 109.5 . .
H26B C26 H26C 109.5 . .
C23 C24' H24D 109.5 . .
C23 C24' H24E 109.5 . .
H24D C24' H24E 109.5 . .
C23 C24' H24F 109.5 . .
H24D C24' H24F 109.5 . .
H24E C24' H24F 109.5 . .
C23 C25' H25D 109.5 . .
C23 C25' H25E 109.5 . .
H25D C25' H25E 109.5 . .
C23 C25' H25F 109.5 . .
H25D C25' H25F 109.5 . .
H25E C25' H25F 109.5 . .
C23 C26' H26D 109.5 . .
C23 C26' H26E 109.5 . .
H26D C26' H26E 109.5 . .
C23 C26' H26F 109.5 . .
H26D C26' H26F 109.5 . .
H26E C26' H26F 109.5 . .
O13 C27 O14 124.1(4) . .
O13 C27 C28 118.2(4) . .
O14 C27 C28 117.6(4) . .
C31 C28 C29 112.4(5) . .
C31 C28 C30' 132.8(9) . .
C29 C28 C30' 43.8(8) . .
C31 C28 C31' 59.7(7) . .
C29 C28 C31' 142.4(8) . .
C30' C28 C31' 111.2(7) . .
C31 C28 C29' 49.8(8) . .
C29 C28 C29' 69.4(8) . .
C30' C28 C29' 109.4(7) . .
C31' C28 C29' 109.0(7) . .
C31 C28 C30 110.4(5) . .
C29 C28 C30 109.0(5) . .
C30' C28 C30 65.4(8) . .
C31' C28 C30 53.2(7) . .
C29' C28 C30 150.3(9) . .
C31 C28 C27 111.0(5) . .
C29 C28 C27 108.2(5) . .
C30' C28 C27 115.3(8) . .
C31' C28 C27 108.6(8) . .
C29' C28 C27 102.9(9) . .
C30 C28 C27 105.6(5) . .
C28 C29 H29A 109.5 . .
C28 C29 H29B 109.5 . .
H29A C29 H29B 109.5 . .
C28 C29 H29C 109.5 . .
H29A C29 H29C 109.5 . .
H29B C29 H29C 109.5 . .
C28 C30 H30A 109.5 . .
C28 C30 H30B 109.5 . .
H30A C30 H30B 109.5 . .
C28 C30 H30C 109.5 . .
H30A C30 H30C 109.5 . .
H30B C30 H30C 109.5 . .
C28 C31 H31A 109.5 . .
C28 C31 H31B 109.5 . .
H31A C31 H31B 109.5 . .
C28 C31 H31C 109.5 . .
H31A C31 H31C 109.5 . .
H31B C31 H31C 109.5 . .
C28 C29' H29D 109.5 . .
C28 C29' H29E 109.5 . .
H29D C29' H29E 109.5 . .
C28 C29' H29F 109.5 . .
H29D C29' H29F 109.5 . .
H29E C29' H29F 109.5 . .
C28 C30' H30D 109.5 . .
C28 C30' H30E 109.5 . .
H30D C30' H30E 109.5 . .
C28 C30' H30F 109.5 . .
H30D C30' H30F 109.5 . .
H30E C30' H30F 109.5 . .
C28 C31' H31D 109.5 . .
C28 C31' H31E 109.5 . .
H31D C31' H31E 109.5 . .
C28 C31' H31F 109.5 . .
H31D C31' H31F 109.5 . .
H31E C31' H31F 109.5 . .

loop_
_geom_bond_atom_site_label_1
_geom_bond_atom_site_label_2
_geom_bond_distance
_geom_bond_site_symmetry_2
N1 C2 1.477(6) .
N1 C4 1.479(6) .
N1 C6 1.481(6) .
N1 Pr1 2.649(4) .
Pr1 O8 2.302(4) .
Pr1 O12 2.352(3) .
Pr1 O10 2.348(4) .
Pr1 O4 2.373(3) 3_655
Pr1 O2 2.406(3) .
Pr1 O3 2.404(3) .
Pr1 O1 2.485(3) .
Pr1 O9 2.864(5) .
Pr1 C17 2.987(5) .
Pr1 Mn1 3.4448(6) .
Mn1 O2 1.903(3) .
Mn1 O6 1.909(3) .
Mn1 O4 1.939(3) 3_655
Mn1 O5 1.953(3) 3_655
Mn1 O14 2.242(3) .
Mn1 O5 2.257(3) .
Mn1 Mn2 3.0948(9) .
Mn2 O7 2.068(4) 3_655
Mn2 O9 2.105(4) 3_655
Mn2 O13 2.122(4) .
Mn2 O6 2.153(3) .
Mn2 O5 2.207(3) 3_655
O1 C1 1.421(6) .
O2 C3 1.417(5) .
O3 C5 1.429(6) .
O4 C7 1.428(5) .
O4 Mn1 1.939(3) 3_655
O4 Pr1 2.373(3) 3_655
O5 C8 1.432(5) .
O5 Mn1 1.953(3) 3_655
O5 Mn2 2.207(3) 3_655
O6 C9 1.417(5) .
O7 C12 1.247(6) .
O7 Mn2 2.068(4) 3_655
O8 C12 1.252(6) .
O9 C17 1.246(6) .
O9 Mn2 2.105(4) 3_655
O10 C17 1.262(6) .
O11 C22 1.262(6) .
O12 C22 1.252(6) .
O13 C27 1.255(6) .
O14 C27 1.275(6) .
C1 C2 1.511(8) .
C1 H1A 0.9700 .
C1 H1B 0.9700 .
C2 H2A 0.9700 .
C2 H2B 0.9700 .
C3 C4 1.511(6) .
C3 H3A 0.9700 .
C3 H3B 0.9700 .
C4 H4B 0.9700 .
C4 H4C 0.9700 .
C5 C6 1.509(8) .
C5 H5A 0.9700 .
C5 H5B 0.9700 .
C6 H6A 0.9700 .
C6 H6B 0.9700 .
C7 C10 1.534(5) .
C7 H7A 0.9700 .
C7 H7B 0.9700 .
C8 C10 1.527(6) .
C8 H8A 0.9700 .
C8 H8B 0.9700 .
C9 C10 1.530(6) .
C9 H9A 0.9700 .
C9 H9B 0.9700 .
C10 C11 1.547(6) .
C11 H11A 0.9600 .
C11 H11B 0.9600 .
C11 H11C 0.9600 .
C12 C13 1.535(7) .
C13 C16 1.512(5) .
C13 C15 1.516(5) .
C13 C14' 1.518(5) .
C13 C15' 1.520(5) .
C13 C16' 1.539(5) .
C13 C14 1.539(5) .
C14 H14A 0.9600 .
C14 H14B 0.9600 .
C14 H14C 0.9600 .
C15 H15A 0.9600 .
C15 H15B 0.9600 .
C15 H15C 0.9600 .
C16 H16A 0.9600 .
C16 H16B 0.9600 .
C16 H16C 0.9600 .
C14' H14D 0.9600 .
C14' H14E 0.9600 .
C14' H14F 0.9600 .
C15' H15D 0.9600 .
C15' H15E 0.9600 .
C15' H15F 0.9600 .
C16' H16D 0.9600 .
C16' H16E 0.9600 .
C16' H16F 0.9600 .
C17 C18 1.512(7) .
C18 C20 1.507(5) .
C18 C19' 1.516(5) .
C18 C21' 1.533(5) .
C18 C20' 1.525(5) .
C18 C21 1.520(5) .
C18 C19 1.539(5) .
C19 H19A 0.9600 .
C19 H19B 0.9600 .
C19 H19C 0.9600 .
C20 H20A 0.9600 .
C20 H20B 0.9600 .
C20 H20C 0.9600 .
C21 H21A 0.9600 .
C21 H21B 0.9600 .
C21 H21C 0.9600 .
C19' H19D 0.9600 .
C19' H19E 0.9600 .
C19' H19F 0.9600 .
C20' H20D 0.9600 .
C20' H20E 0.9600 .
C20' H20F 0.9600 .
C21' H21D 0.9600 .
C21' H21E 0.9600 .
C21' H21F 0.9600 .
C22 C23 1.542(8) .
C23 C25 1.507(5) .
C23 C24 1.513(5) .
C23 C26 1.534(5) .
C23 C26' 1.519(5) .
C23 C25' 1.528(5) .
C23 C24' 1.529(5) .
C24 H24A 0.9600 .
C24 H24B 0.9600 .
C24 H24C 0.9600 .
C25 H25A 0.9600 .
C25 H25B 0.9600 .
C25 H25C 0.9600 .
C26 H26A 0.9600 .
C26 H26B 0.9600 .
C26 H26C 0.9600 .
C24' H24D 0.9600 .
C24' H24E 0.9600 .
C24' H24F 0.9600 .
C25' H25D 0.9600 .
C25' H25E 0.9600 .
C25' H25F 0.9600 .
C26' H26D 0.9600 .
C26' H26E 0.9600 .
C26' H26F 0.9600 .
C27 C28 1.549(7) .
C28 C31 1.512(5) .
C28 C29 1.519(4) .
C28 C30' 1.526(5) .
C28 C31' 1.526(5) .
C28 C29' 1.537(5) .
C28 C30 1.539(5) .
C29 H29A 0.9600 .
C29 H29B 0.9600 .
C29 H29C 0.9600 .
C30 H30A 0.9600 .
C30 H30B 0.9600 .
C30 H30C 0.9600 .
C31 H31A 0.9600 .
C31 H31B 0.9600 .
C31 H31C 0.9600 .
C29' H29D 0.9600 .
C29' H29E 0.9600 .
C29' H29F 0.9600 .
C30' H30D 0.9600 .
C30' H30E 0.9600 .
C30' H30F 0.9600 .
C31' H31D 0.9600 .
C31' H31E 0.9600 .
C31' H31F 0.9600 .
